data_7005911
loop_
_publ_author_name
'Alb\'eniz, Ana C'
'Espinet, Pablo'
'Mart\'in-Ruiz, Blanca'

_publ_section_title
;
 Pd-H elimination reactions in palladium(II) allylic complexes.
;
_journal_issue 33
_journal_name_full 'Dalton transactions (Cambridge, England : 2003)'
_journal_page_first 3710
_journal_page_last 3714
_journal_paper_doi 10.1039/b706817d
_journal_year 2007
_chemical_formula_sum 'C16 H14 B F9 N2 Pd'
_chemical_formula_weight 522.50
_chemical_name_systematic
;
?
;
_space_group_IT_number 2
_symmetry_cell_setting triclinic
_symmetry_space_group_name_Hall '-P 1'
_symmetry_space_group_name_H-M 'P -1'
_atom_sites_solution_hydrogens geom
_atom_sites_solution_primary Patterson
_atom_sites_solution_secondary difmap
_audit_creation_method SHELXL-97
_cell_angle_alpha 69.514(2)
_cell_angle_beta 82.715(2)
_cell_angle_gamma 71.202(2)
_cell_formula_units_Z 2
_cell_length_a 7.0298(7)
_cell_length_b 10.7158(11)
_cell_length_c 14.6871(15)
_cell_measurement_temperature 299(2)
_cell_volume 981.00(17)
_computing_cell_refinement 'Bruker SMART'
_computing_data_collection 'Bruker SMART'
_computing_data_reduction 'Bruker SHELXTL'
_computing_molecular_graphics 'Bruker SHELXTL'
_computing_publication_material 'Bruker SHELXTL'
_computing_structure_refinement 'SHELXL-97 (Sheldrick, 1997)'
_computing_structure_solution 'SHELXS-97 (Sheldrick, 1990)'
_diffrn_ambient_temperature 299(2)
_diffrn_measured_fraction_theta_full 0.994
_diffrn_measured_fraction_theta_max 0.994
_diffrn_measurement_device_type 'CCD area detector'
_diffrn_measurement_method 'phi and omega scans'
_diffrn_radiation_monochromator graphite
_diffrn_radiation_source 'fine-focus sealed tube'
_diffrn_radiation_type MoK\a
_diffrn_radiation_wavelength 0.71073
_diffrn_reflns_av_R_equivalents 0.0143
_diffrn_reflns_av_sigmaI/netI 0.0139
_diffrn_reflns_limit_h_max 7
_diffrn_reflns_limit_h_min -7
_diffrn_reflns_limit_k_max 11
_diffrn_reflns_limit_k_min -10
_diffrn_reflns_limit_l_max 16
_diffrn_reflns_limit_l_min 0
_diffrn_reflns_number 4551
_diffrn_reflns_theta_full 23.25
_diffrn_reflns_theta_max 23.25
_diffrn_reflns_theta_min 1.48
_exptl_absorpt_coefficient_mu 1.032
_exptl_absorpt_correction_T_max 1.000000
_exptl_absorpt_correction_T_min 0.730192
_exptl_absorpt_correction_type multi-scan
_exptl_crystal_colour colorless
_exptl_crystal_density_diffrn 1.769
_exptl_crystal_density_method 'not measured'
_exptl_crystal_description prism
_exptl_crystal_F_000 512
_exptl_crystal_size_max 0.25
_exptl_crystal_size_mid 0.2
_exptl_crystal_size_min 0.1
_refine_diff_density_max 0.952
_refine_diff_density_min -0.573
_refine_diff_density_rms 0.084
_refine_ls_extinction_method none
_refine_ls_goodness_of_fit_ref 1.051
_refine_ls_hydrogen_treatment constr
_refine_ls_matrix_type full
_refine_ls_number_parameters 264
_refine_ls_number_reflns 2799
_refine_ls_number_restraints 0
_refine_ls_restrained_S_all 1.051
_refine_ls_R_factor_all 0.0463
_refine_ls_R_factor_gt 0.0438
_refine_ls_shift/su_max 0.012
_refine_ls_shift/su_mean 0.001
_refine_ls_structure_factor_coef Fsqd
_refine_ls_weighting_details 'calc w=1/[\s^2^(Fo^2^)+(0.0953P)^2^+0.5941P] where P=(Fo^2^+2Fc^2^)/3'
_refine_ls_weighting_scheme calc
_refine_ls_wR_factor_gt 0.1249
_refine_ls_wR_factor_ref 0.1278
_reflns_number_gt 2578
_reflns_number_total 2799
_reflns_threshold_expression >2sigma(I)
_cod_data_source_file b706817d.txt
_cod_data_source_block bm565
_cod_depositor_comments
;
The following automatic conversions were performed:
'_symmetry_cell_setting' value 'Triclinic' changed to 'triclinic'
according to '/home/saulius/struct/CIF-dictionaries/cif_core.dic'
dictionary named 'cif_core.dic' version 2.4.1 from 2010-06-29.

Automatic conversion script
Id: cif_fix_enum 1527 2010-12-29 10:47:43Z saulius 
;
_cod_original_sg_symbol_H-M P-1
_cod_database_code 7005911

loop_
_symmetry_equiv_pos_as_xyz
'x, y, z'
'-x, -y, -z'

loop_
_atom_site_label
_atom_site_type_symbol
_atom_site_fract_x
_atom_site_fract_y
_atom_site_fract_z
_atom_site_U_iso_or_equiv
_atom_site_adp_type
_atom_site_occupancy
_atom_site_symmetry_multiplicity
_atom_site_calc_flag
_atom_site_refinement_flags
_atom_site_disorder_assembly
_atom_site_disorder_group
Pd1 Pd 0.69382(5) 0.97458(4) 0.85455(3) 0.0621(2) Uani 1 1 d . . .
C1 C 0.4735(8) 0.8669(6) 0.9011(4) 0.0704(13) Uani 1 1 d . . .
H1 H 0.4707 0.8125 0.9703 0.085 Uiso 1 1 calc R . .
C2 C 0.3831(8) 1.0119(6) 0.8750(4) 0.0742(14) Uani 1 1 d . . .
H2 H 0.3064 1.0571 0.9215 0.089 Uiso 1 1 calc R . .
C3 C 0.4186(8) 1.0877(5) 0.7785(4) 0.0712(14) Uani 1 1 d . . .
H3 H 0.3773 1.1897 0.7605 0.085 Uiso 1 1 calc R . .
C4 C 0.4295(8) 1.0281(5) 0.6986(4) 0.0659(12) Uani 1 1 d . . .
H4A H 0.5653 1.0090 0.6720 0.079 Uiso 1 1 calc R . .
H4B H 0.3401 1.0958 0.6468 0.079 Uiso 1 1 calc R . .
C5 C 0.3697(8) 0.8931(5) 0.7371(4) 0.0621(11) Uani 1 1 d . . .
H5 H 0.2282 0.9196 0.7572 0.074 Uiso 1 1 calc R . .
C6 C 0.4867(8) 0.7919(5) 0.8292(3) 0.0653(12) Uani 1 1 d . . .
H6A H 0.4313 0.7145 0.8585 0.078 Uiso 1 1 calc R . .
H6B H 0.6263 0.7546 0.8121 0.078 Uiso 1 1 calc R . .
N1 N 0.9354(7) 0.8149(5) 0.9359(4) 0.0753(12) Uani 1 1 d . . .
N2 N 0.8446(7) 1.1254(5) 0.7846(4) 0.0752(12) Uani 1 1 d . . .
C13 C 1.0396(8) 0.7162(7) 0.9830(4) 0.0754(14) Uani 1 1 d . . .
C14 C 1.1743(10) 0.5861(9) 1.0426(5) 0.112(3) Uani 1 1 d . . .
H14A H 1.2094 0.5189 1.0092 0.167 Uiso 1 1 calc R . .
H14B H 1.1087 0.5511 1.1033 0.167 Uiso 1 1 calc R . .
H14C H 1.2939 0.6023 1.0546 0.167 Uiso 1 1 calc R . .
C15 C 0.8805(8) 1.2252(6) 0.7451(4) 0.0699(13) Uani 1 1 d . . .
C16 C 0.9245(10) 1.3585(7) 0.6917(5) 0.0911(18) Uani 1 1 d . . .
H16A H 0.9614 1.3631 0.6256 0.137 Uiso 1 1 calc R . .
H16B H 1.0333 1.3638 0.7222 0.137 Uiso 1 1 calc R . .
H16C H 0.8073 1.4351 0.6925 0.137 Uiso 1 1 calc R . .
C7 C 0.3793(8) 0.8310(5) 0.6583(3) 0.0610(11) Uani 1 1 d . . .
C8 C 0.2046(9) 0.8413(7) 0.6165(4) 0.0800(15) Uani 1 1 d . . .
C9 C 0.2087(11) 0.7886(8) 0.5436(4) 0.095(2) Uani 1 1 d . . .
C10 C 0.3858(12) 0.7230(7) 0.5086(4) 0.0882(18) Uani 1 1 d . . .
C11 C 0.5623(10) 0.7090(6) 0.5466(4) 0.0805(15) Uani 1 1 d . . .
C12 C 0.5570(8) 0.7634(6) 0.6192(4) 0.0694(13) Uani 1 1 d . . .
F8 F 0.0255(6) 0.9053(5) 0.6489(3) 0.1141(13) Uani 1 1 d . . .
F9 F 0.0343(8) 0.8026(7) 0.5047(4) 0.150(2) Uani 1 1 d . . .
F10 F 0.3932(9) 0.6698(6) 0.4371(3) 0.1339(18) Uani 1 1 d . . .
F11 F 0.7395(7) 0.6456(5) 0.5120(3) 0.1135(13) Uani 1 1 d . . .
F12 F 0.7335(5) 0.7483(5) 0.6550(3) 0.1019(11) Uani 1 1 d . . .
B1 B 0.3233(9) 0.4606(6) 0.8084(5) 0.0651(14) Uani 1 1 d . . .
F1 F 0.1813(10) 0.5765(5) 0.8118(4) 0.164(3) Uani 1 1 d . . .
F2 F 0.3394(15) 0.4519(7) 0.7182(4) 0.198(3) Uani 1 1 d . . .
F3 F 0.4915(11) 0.4843(9) 0.8066(9) 0.247(5) Uani 1 1 d . . .
F4 F 0.2920(13) 0.3444(6) 0.8656(5) 0.198(4) Uani 1 1 d . . .

loop_
_atom_site_aniso_label
_atom_site_aniso_U_11
_atom_site_aniso_U_22
_atom_site_aniso_U_33
_atom_site_aniso_U_23
_atom_site_aniso_U_13
_atom_site_aniso_U_12
Pd1 0.0589(3) 0.0615(3) 0.0692(3) -0.0264(2) -0.00671(18) -0.01473(19)
C1 0.073(3) 0.091(4) 0.056(3) -0.025(3) 0.002(2) -0.037(3)
C2 0.059(3) 0.089(4) 0.088(4) -0.053(3) 0.003(3) -0.016(3)
C3 0.061(3) 0.057(3) 0.099(4) -0.034(3) -0.014(3) -0.008(2)
C4 0.070(3) 0.053(3) 0.071(3) -0.014(2) -0.014(2) -0.016(2)
C5 0.063(3) 0.064(3) 0.065(3) -0.024(2) -0.003(2) -0.024(2)
C6 0.085(3) 0.062(3) 0.054(3) -0.015(2) 0.000(2) -0.032(3)
N1 0.066(3) 0.078(3) 0.076(3) -0.023(2) -0.007(2) -0.015(2)
N2 0.069(3) 0.066(3) 0.095(3) -0.028(2) -0.014(2) -0.020(2)
C13 0.058(3) 0.092(4) 0.066(3) -0.018(3) 0.000(3) -0.018(3)
C14 0.075(4) 0.120(6) 0.096(5) 0.010(4) -0.015(3) -0.015(4)
C15 0.062(3) 0.070(3) 0.085(4) -0.033(3) -0.014(2) -0.015(3)
C16 0.092(4) 0.078(4) 0.111(5) -0.027(3) -0.012(4) -0.035(3)
C7 0.077(3) 0.058(3) 0.053(2) -0.014(2) -0.002(2) -0.032(2)
C8 0.082(4) 0.093(4) 0.071(3) -0.024(3) -0.002(3) -0.037(3)
C9 0.108(5) 0.131(6) 0.067(3) -0.029(4) -0.013(3) -0.064(5)
C10 0.134(6) 0.091(4) 0.058(3) -0.026(3) 0.000(3) -0.057(4)
C11 0.107(4) 0.073(3) 0.055(3) -0.016(3) 0.005(3) -0.026(3)
C12 0.077(3) 0.074(3) 0.059(3) -0.018(2) -0.002(2) -0.027(3)
F8 0.079(2) 0.172(4) 0.109(3) -0.068(3) -0.008(2) -0.033(2)
F9 0.133(4) 0.254(7) 0.115(3) -0.084(4) -0.011(3) -0.096(4)
F10 0.214(5) 0.151(4) 0.074(2) -0.059(3) 0.003(3) -0.082(4)
F11 0.134(3) 0.117(3) 0.083(2) -0.049(2) 0.017(2) -0.018(3)
F12 0.077(2) 0.145(3) 0.092(2) -0.058(2) 0.0041(18) -0.025(2)
B1 0.069(3) 0.065(3) 0.072(4) -0.028(3) 0.001(3) -0.028(3)
F1 0.172(5) 0.101(3) 0.171(5) -0.037(3) 0.056(4) -0.008(3)
F2 0.333(10) 0.153(5) 0.112(4) -0.050(4) 0.022(5) -0.081(6)
F3 0.139(5) 0.199(7) 0.434(15) -0.109(9) -0.099(7) -0.050(5)
F4 0.299(9) 0.088(3) 0.160(5) -0.023(3) 0.104(6) -0.057(4)

loop_
_atom_type_symbol
_atom_type_description
_atom_type_scat_dispersion_real
_atom_type_scat_dispersion_imag
_atom_type_scat_source
C C 0.0033 0.0016 'International Tables Vol C Tables 4.2.6.8 and 6.1.1.4'
H H 0.0000 0.0000 'International Tables Vol C Tables 4.2.6.8 and 6.1.1.4'
B B 0.0013 0.0007 'International Tables Vol C Tables 4.2.6.8 and 6.1.1.4'
N N 0.0061 0.0033 'International Tables Vol C Tables 4.2.6.8 and 6.1.1.4'
F F 0.0171 0.0103 'International Tables Vol C Tables 4.2.6.8 and 6.1.1.4'
Pd Pd -0.9988 1.0072 'International Tables Vol C Tables 4.2.6.8 and 6.1.1.4'

loop_
_geom_angle_atom_site_label_1
_geom_angle_atom_site_label_2
_geom_angle_atom_site_label_3
_geom_angle
_geom_angle_site_symmetry_1
_geom_angle_site_symmetry_3
_geom_angle_publ_flag
C2 Pd1 N1 130.9(2) . . ?
C2 Pd1 N2 126.5(2) . . ?
N1 Pd1 N2 98.55(19) . . ?
C2 Pd1 C1 38.9(2) . . ?
N1 Pd1 C1 97.6(2) . . ?
N2 Pd1 C1 163.8(2) . . ?
C2 Pd1 C3 38.8(2) . . ?
N1 Pd1 C3 163.9(2) . . ?
N2 Pd1 C3 96.4(2) . . ?
C1 Pd1 C3 67.5(2) . . ?
C2 C1 C6 120.4(5) . . ?
C2 C1 Pd1 69.2(3) . . ?
C6 C1 Pd1 105.8(3) . . ?
C3 C2 C1 114.8(5) . . ?
C3 C2 Pd1 72.2(3) . . ?
C1 C2 Pd1 71.9(3) . . ?
C2 C3 C4 120.3(5) . . ?
C2 C3 Pd1 69.0(3) . . ?
C4 C3 Pd1 105.3(3) . . ?
C3 C4 C5 110.7(4) . . ?
C7 C5 C4 111.8(4) . . ?
C7 C5 C6 114.8(4) . . ?
C4 C5 C6 110.9(4) . . ?
C1 C6 C5 110.1(4) . . ?
C13 N1 Pd1 167.3(5) . . ?
C15 N2 Pd1 164.0(5) . . ?
N1 C13 C14 178.5(8) . . ?
N2 C15 C16 178.9(6) . . ?
C12 C7 C8 114.4(5) . . ?
C12 C7 C5 124.3(5) . . ?
C8 C7 C5 121.3(5) . . ?
F8 C8 C9 118.5(6) . . ?
F8 C8 C7 118.9(5) . . ?
C9 C8 C7 122.5(6) . . ?
C10 C9 F9 119.1(6) . . ?
C10 C9 C8 120.7(6) . . ?
F9 C9 C8 120.2(7) . . ?
F10 C10 C9 121.6(7) . . ?
F10 C10 C11 118.7(7) . . ?
C9 C10 C11 119.7(6) . . ?
F11 C11 C10 120.5(6) . . ?
F11 C11 C12 120.2(6) . . ?
C10 C11 C12 119.3(6) . . ?
F12 C12 C11 117.9(5) . . ?
F12 C12 C7 118.7(5) . . ?
C11 C12 C7 123.4(5) . . ?
F3 B1 F4 121.7(8) . . ?
F3 B1 F1 106.0(6) . . ?
F4 B1 F1 115.1(6) . . ?
F3 B1 F2 96.6(8) . . ?
F4 B1 F2 105.2(6) . . ?
F1 B1 F2 110.5(7) . . ?

loop_
_geom_bond_atom_site_label_1
_geom_bond_atom_site_label_2
_geom_bond_distance
_geom_bond_site_symmetry_2
_geom_bond_publ_flag
Pd1 C2 2.092(5) . ?
Pd1 N1 2.109(5) . ?
Pd1 N2 2.111(5) . ?
Pd1 C1 2.128(5) . ?
Pd1 C3 2.133(5) . ?
C1 C2 1.405(8) . ?
C1 C6 1.515(7) . ?
C2 C3 1.403(8) . ?
C3 C4 1.503(7) . ?
C4 C5 1.532(7) . ?
C5 C7 1.509(7) . ?
C5 C6 1.537(7) . ?
N1 C13 1.118(7) . ?
N2 C15 1.116(7) . ?
C13 C14 1.453(9) . ?
C15 C16 1.480(9) . ?
C7 C12 1.394(8) . ?
C7 C8 1.398(8) . ?
C8 F8 1.342(7) . ?
C8 C9 1.367(9) . ?
C9 C10 1.355(10) . ?
C9 F9 1.361(8) . ?
C10 F10 1.348(7) . ?
C10 C11 1.368(9) . ?
C11 F11 1.344(7) . ?
C11 C12 1.374(8) . ?
C12 F12 1.349(7) . ?
B1 F3 1.282(9) . ?
B1 F4 1.305(8) . ?
B1 F1 1.331(8) . ?
B1 F2 1.348(9) . ?
